data_2223496
loop_
_publ_author_name
'Gao, Jin-Sheng'
'Liu, Ying'
'Zhang, Shuang'
'Hou, Guang-Feng'
'Yan, Peng-Fei'

_publ_section_title
;
 1,4-Bis(2-pyridylmethoxy)benzene
;
_journal_coeditor_code NG2637
_journal_issue 10
_journal_name_full 'Acta Crystallographica Section E'
_journal_page_first o2432
_journal_paper_doi 10.1107/S1600536809035946
_journal_volume 65
_journal_year 2009
_chemical_formula_iupac 'C18 H16 N2 O2'
_chemical_formula_moiety 'C18 H16 N2 O2'
_chemical_formula_sum 'C18 H16 N2 O2'
_chemical_formula_weight 292.33
_chemical_name_systematic
;
1,4-Bis(2-pyridylmethoxy)benzene
;
_space_group_IT_number 14
_symmetry_cell_setting monoclinic
_symmetry_space_group_name_Hall '-P 2yn'
_symmetry_space_group_name_H-M 'P 1 21/n 1'
_atom_sites_solution_hydrogens geom
_atom_sites_solution_primary direct
_atom_sites_solution_secondary difmap
_audit_creation_method SHELXL-97
_cell_angle_alpha 90.00
_cell_angle_beta 93.77(3)
_cell_angle_gamma 90.00
_cell_formula_units_Z 2
_cell_length_a 9.802(7)
_cell_length_b 3.988(2)
_cell_length_c 18.421(11)
_cell_measurement_reflns_used 5105
_cell_measurement_temperature 291(2)
_cell_measurement_theta_max 24.46
_cell_measurement_theta_min 3.32
_cell_volume 718.5(8)
_computing_cell_refinement 'RAPID-AUTO (Rigaku 1998)'
_computing_data_collection 'RAPID-AUTO (Rigaku 1998)'
_computing_data_reduction 'CrystalStructure (Rigaku/MSC 2002)'
_computing_molecular_graphics 'SHELXTL (Sheldrick, 2008)'
_computing_publication_material 'SHELXL97 (Sheldrick, 2008)'
_computing_structure_refinement 'SHELXL97 (Sheldrick, 2008)'
_computing_structure_solution 'SHELXS97 (Sheldrick, 2008)'
_diffrn_ambient_temperature 291(2)
_diffrn_measured_fraction_theta_full 0.996
_diffrn_measured_fraction_theta_max 0.996
_diffrn_measurement_device_type 'Rigaku RAXIS-RAPID'
_diffrn_measurement_method '\w scan'
_diffrn_radiation_monochromator graphite
_diffrn_radiation_source 'fine-focus sealed tube'
_diffrn_radiation_type MoK\a
_diffrn_radiation_wavelength 0.71073
_diffrn_reflns_av_R_equivalents 0.0235
_diffrn_reflns_av_sigmaI/netI 0.0200
_diffrn_reflns_limit_h_max 12
_diffrn_reflns_limit_h_min -12
_diffrn_reflns_limit_k_max 4
_diffrn_reflns_limit_k_min -5
_diffrn_reflns_limit_l_max 23
_diffrn_reflns_limit_l_min -23
_diffrn_reflns_number 6515
_diffrn_reflns_theta_full 27.46
_diffrn_reflns_theta_max 27.46
_diffrn_reflns_theta_min 3.81
_diffrn_standards_decay_% 0
_diffrn_standards_interval_count 0
_diffrn_standards_interval_time 0
_diffrn_standards_number 0
_exptl_absorpt_coefficient_mu 0.089
_exptl_absorpt_correction_T_max 0.9802
_exptl_absorpt_correction_T_min 0.9715
_exptl_absorpt_correction_type multi-scan
_exptl_absorpt_process_details '(ABSCOR; Higashi, 1995)'
_exptl_crystal_colour colorless
_exptl_crystal_density_diffrn 1.351
_exptl_crystal_density_method 'not measured'
_exptl_crystal_description block
_exptl_crystal_F_000 308
_exptl_crystal_size_max 0.33
_exptl_crystal_size_mid 0.30
_exptl_crystal_size_min 0.22
_refine_diff_density_max 0.177
_refine_diff_density_min -0.181
_refine_ls_extinction_method none
_refine_ls_goodness_of_fit_ref 1.111
_refine_ls_hydrogen_treatment constr
_refine_ls_matrix_type full
_refine_ls_number_parameters 100
_refine_ls_number_reflns 1639
_refine_ls_number_restraints 0
_refine_ls_restrained_S_all 1.111
_refine_ls_R_factor_all 0.0488
_refine_ls_R_factor_gt 0.0392
_refine_ls_shift/su_max 0.001
_refine_ls_shift/su_mean 0.000
_refine_ls_structure_factor_coef Fsqd
_refine_ls_weighting_details 'calc w=1/[\s^2^(Fo^2^)+(0.0651P)^2^+0.0675P] where P=(Fo^2^+2Fc^2^)/3'
_refine_ls_weighting_scheme calc
_refine_ls_wR_factor_gt 0.1123
_refine_ls_wR_factor_ref 0.1178
_reflns_number_gt 1308
_reflns_number_total 1639
_reflns_threshold_expression >2sigma(I)
_cod_data_source_file ng2637.cif
_cod_data_source_block I
_cod_depositor_comments
;
The following automatic conversions were performed:
'_exptl_absorpt_correction_type' value 'Multi-scan' changed to
'multi-scan' according to
'/home/saulius/struct/CIF-dictionaries/cif_core.dic' dictionary named
'cif_core.dic' version 2.4.1 from 2010-06-29.

Automatic conversion script
Id: cif_fix_enum 1527 2010-12-29 10:47:43Z saulius 

The following automatic conversions were performed:

'_exptl_absorpt_correction_type' value 'Multi-scan' changed to
'multi-scan' according to
/home/saulius/struct/CIF-dictionaries/cif_core.dic dictionary named
'cif_core.dic' version 2.4.1 from 2010-06-29.

Automatic conversion script
Id: cif_fix_values 1715 2011-07-08 13:25:40Z adriana 
;
_cod_original_cell_volume 718.6(8)
_cod_original_sg_symbol_H-M ' P 21/n'
_cod_database_code 2223496

loop_
_symmetry_equiv_pos_as_xyz
'x, y, z'
'-x+1/2, y+1/2, -z+1/2'
'-x, -y, -z'
'x-1/2, -y-1/2, z-1/2'

loop_
_atom_site_type_symbol
_atom_site_label
_atom_site_fract_x
_atom_site_fract_y
_atom_site_fract_z
_atom_site_U_iso_or_equiv
_atom_site_adp_type
_atom_site_calc_flag
_atom_site_refinement_flags
_atom_site_occupancy
_atom_site_disorder_assembly
_atom_site_disorder_group
C C1 1.12833(12) 0.4754(4) 0.84073(7) 0.0494(4) Uani d . 1 . .
H H1 1.2127 0.5728 0.8536 0.059 Uiso calc R 1 . .
C C2 1.09220(13) 0.4307(4) 0.76808(7) 0.0478(4) Uani d . 1 . .
H H2 1.1505 0.4972 0.7329 0.057 Uiso calc R 1 . .
C C3 0.96805(14) 0.2856(4) 0.74848(7) 0.0484(4) Uani d . 1 . .
H H3 0.9408 0.2502 0.6998 0.058 Uiso calc R 1 . .
C C4 0.88466(12) 0.1935(4) 0.80254(6) 0.0430(3) Uani d . 1 . .
H H4 0.7999 0.0958 0.7908 0.052 Uiso calc R 1 . .
C C5 0.92844(11) 0.2482(3) 0.87452(6) 0.0339(3) Uani d . 1 . .
C C6 0.84341(11) 0.1455(3) 0.93572(6) 0.0381(3) Uani d . 1 . .
H H6A 0.8602 -0.0879 0.9481 0.046 Uiso calc R 1 . .
H H6B 0.8667 0.2812 0.9785 0.046 Uiso calc R 1 . .
C C7 0.60652(11) 0.0920(3) 0.95792(6) 0.0360(3) Uani d . 1 . .
C C8 0.47231(12) 0.1610(3) 0.93481(6) 0.0393(3) Uani d . 1 . .
H H8 0.4536 0.2702 0.8907 0.047 Uiso calc R 1 . .
C C9 0.63449(11) -0.0704(3) 1.02374(6) 0.0388(3) Uani d . 1 . .
H H9 0.7243 -0.1181 1.0399 0.047 Uiso calc R 1 . .
N N1 1.04938(10) 0.3872(3) 0.89418(5) 0.0442(3) Uani d . 1 . .
O O1 0.70397(8) 0.1927(3) 0.91212(4) 0.0492(3) Uani d . 1 . .

loop_
_atom_site_aniso_label
_atom_site_aniso_U_11
_atom_site_aniso_U_22
_atom_site_aniso_U_33
_atom_site_aniso_U_12
_atom_site_aniso_U_13
_atom_site_aniso_U_23
C1 0.0300(6) 0.0620(9) 0.0568(8) -0.0047(6) 0.0072(5) 0.0111(7)
C2 0.0370(6) 0.0591(9) 0.0492(7) 0.0080(6) 0.0182(5) 0.0146(6)
C3 0.0462(7) 0.0630(9) 0.0368(6) 0.0055(6) 0.0087(5) 0.0019(6)
C4 0.0337(6) 0.0543(8) 0.0413(6) -0.0031(5) 0.0042(5) -0.0005(6)
C5 0.0270(5) 0.0373(6) 0.0380(6) 0.0033(4) 0.0059(4) 0.0035(5)
C6 0.0280(6) 0.0491(7) 0.0375(6) 0.0003(5) 0.0054(4) 0.0043(5)
C7 0.0289(6) 0.0473(7) 0.0325(6) 0.0002(5) 0.0080(4) 0.0012(5)
C8 0.0327(6) 0.0541(7) 0.0313(5) 0.0025(5) 0.0046(4) 0.0070(5)
C9 0.0262(5) 0.0547(8) 0.0357(6) 0.0029(5) 0.0035(4) 0.0041(5)
N1 0.0306(5) 0.0593(7) 0.0430(6) -0.0050(5) 0.0044(4) 0.0050(5)
O1 0.0272(4) 0.0811(7) 0.0401(5) 0.0027(4) 0.0090(3) 0.0173(5)

loop_
_atom_type_symbol
_atom_type_description
_atom_type_scat_dispersion_real
_atom_type_scat_dispersion_imag
_atom_type_scat_source
C C 0.0033 0.0016 'International Tables Vol C Tables 4.2.6.8 and 6.1.1.4'
H H 0.0000 0.0000 'International Tables Vol C Tables 4.2.6.8 and 6.1.1.4'
N N 0.0061 0.0033 'International Tables Vol C Tables 4.2.6.8 and 6.1.1.4'
O O 0.0106 0.0060 'International Tables Vol C Tables 4.2.6.8 and 6.1.1.4'

loop_
_geom_angle_atom_site_label_1
_geom_angle_atom_site_label_2
_geom_angle_atom_site_label_3
_geom_angle_site_symmetry_1
_geom_angle_site_symmetry_3
_geom_angle
_geom_angle_publ_flag
N1 C1 C2 . . 123.93(12) ?
N1 C1 H1 . . 118.0 ?
C2 C1 H1 . . 118.0 ?
C1 C2 C3 . . 118.55(11) ?
C1 C2 H2 . . 120.7 ?
C3 C2 H2 . . 120.7 ?
C2 C3 C4 . . 118.62(12) ?
C2 C3 H3 . . 120.7 ?
C4 C3 H3 . . 120.7 ?
C3 C4 C5 . . 119.27(12) ?
C3 C4 H4 . . 120.4 ?
C5 C4 H4 . . 120.4 ?
N1 C5 C4 . . 122.58(11) ?
N1 C5 C6 . . 115.82(11) ?
C4 C5 C6 . . 121.58(11) ?
O1 C6 C5 . . 107.74(10) ?
O1 C6 H6A . . 110.2 ?
C5 C6 H6A . . 110.2 ?
O1 C6 H6B . . 110.2 ?
C5 C6 H6B . . 110.2 ?
H6A C6 H6B . . 108.5 ?
O1 C7 C8 . . 115.96(11) ?
O1 C7 C9 . . 124.59(11) ?
C8 C7 C9 . . 119.44(11) ?
C7 C8 C9 . 3_657 121.12(11) ?
C7 C8 H8 . . 119.4 ?
C9 C8 H8 3_657 . 119.4 ?
C8 C9 C7 3_657 . 119.43(11) ?
C8 C9 H9 3_657 . 120.3 ?
C7 C9 H9 . . 120.3 ?
C5 N1 C1 . . 117.05(11) ?
C7 O1 C6 . . 117.84(9) ?

loop_
_geom_bond_atom_site_label_1
_geom_bond_atom_site_label_2
_geom_bond_site_symmetry_2
_geom_bond_distance
_geom_bond_publ_flag
C1 N1 . 1.3388(16) ?
C1 C2 . 1.373(2) ?
C1 H1 . 0.9300 ?
C2 C3 . 1.374(2) ?
C2 H2 . 0.9300 ?
C3 C4 . 1.3791(18) ?
C3 H3 . 0.9300 ?
C4 C5 . 1.3838(18) ?
C4 H4 . 0.9300 ?
C5 N1 . 1.3369(17) ?
C5 C6 . 1.5023(17) ?
C6 O1 . 1.4192(16) ?
C6 H6A . 0.9700 ?
C6 H6B . 0.9700 ?
C7 O1 . 1.3754(15) ?
C7 C8 . 1.3834(18) ?
C7 C9 . 1.3861(18) ?
C8 C9 3_657 1.3836(17) ?
C8 H8 . 0.9300 ?
C9 C8 3_657 1.3837(17) ?
C9 H9 . 0.9300 ?

loop_
_geom_hbond_atom_site_label_D
_geom_hbond_atom_site_label_H
_geom_hbond_atom_site_label_A
_geom_hbond_site_symmetry_A
_geom_hbond_distance_DH
_geom_hbond_distance_HA
_geom_hbond_distance_DA
_geom_hbond_angle_DHA
C9 H9 N1 3_757 0.93 2.68 3.587(2) 164.6
